data_4519421
loop_
_publ_author_name
'Fomina, Marina V.'
'Vatsadze, Sergey Z.'
'Freidzon, Alexandra Ya.'
'Kuz&#x2019;mina, Lyudmila G.'
'Moiseeva, Anna A.'
'Starostin, Roman O.'
'Nuriev, Vyacheslav N.'
'Gromov, Sergey P.'

_publ_section_title
;
 Structure--Property Relationships of Dibenzylidenecyclohexanones
;
_journal_issue 12
_journal_name_full 'ACS Omega'
_journal_page_first 10087
_journal_page_last 10099
_journal_paper_doi 10.1021/acsomega.1c06129
_journal_volume 7
_journal_year 2022
_chemical_formula_sum 'C24 H28 N2 O'
_chemical_formula_weight 360.48
_chemical_name_systematic
;
(2E,6E)-2,6-bis[4-(dimethylamino)benzylidene]cyclohexanone
;
_space_group_crystal_system orthorhombic
_space_group_IT_number 36
_space_group_name_Hall 'C 2c -2'
_space_group_name_H-M_alt 'C m c 21'
_atom_sites_solution_hydrogens geom
_audit_creation_method SHELXL-2014/7
_cell_angle_alpha 90
_cell_angle_beta 90
_cell_angle_gamma 90
_cell_formula_units_Z 4
_cell_length_a 21.798(3)
_cell_length_b 8.9774(16)
_cell_length_c 9.6932(18)
_cell_measurement_reflns_used 2170
_cell_measurement_temperature 150(2)
_cell_measurement_theta_max 28.90
_cell_measurement_theta_min 2.45
_cell_volume 1896.9(6)
_computing_structure_refinement 'SHELXL-2014/7 (Sheldrick, 2014)'
_diffrn_ambient_temperature 150(2)
_diffrn_measured_fraction_theta_full 0.999
_diffrn_measured_fraction_theta_max 0.999
_diffrn_measurement_device_type 'Bruker SMART APEX II'
_diffrn_measurement_method /W
_diffrn_radiation_type MoK\a
_diffrn_radiation_wavelength 0.71073
_diffrn_reflns_av_R_equivalents 0.0552
_diffrn_reflns_av_unetI/netI 0.0463
_diffrn_reflns_Laue_measured_fraction_full 0.999
_diffrn_reflns_Laue_measured_fraction_max 0.999
_diffrn_reflns_limit_h_max 29
_diffrn_reflns_limit_h_min -29
_diffrn_reflns_limit_k_max 12
_diffrn_reflns_limit_k_min -12
_diffrn_reflns_limit_l_max 13
_diffrn_reflns_limit_l_min -13
_diffrn_reflns_number 9168
_diffrn_reflns_point_group_measured_fraction_full 0.999
_diffrn_reflns_point_group_measured_fraction_max 0.995
_diffrn_reflns_theta_full 25.242
_diffrn_reflns_theta_max 28.995
_diffrn_reflns_theta_min 2.454
_exptl_absorpt_coefficient_mu 0.077
_exptl_absorpt_correction_type none
_exptl_crystal_colour yellow
_exptl_crystal_density_diffrn 1.262
_exptl_crystal_description plate
_exptl_crystal_F_000 776
_exptl_crystal_size_max 0.440
_exptl_crystal_size_mid 0.210
_exptl_crystal_size_min 0.040
_refine_diff_density_max 0.173
_refine_diff_density_min -0.219
_refine_diff_density_rms 0.049
_refine_ls_abs_structure_details
;
 Flack x determined using 780 quotients [(I+)-(I-)]/[(I+)+(I-)]
 (Parsons, Flack and Wagner, Acta Cryst. B69 (2013) 249-259).
;
_refine_ls_abs_structure_Flack -1.0(10)
_refine_ls_extinction_method none
_refine_ls_goodness_of_fit_ref 1.032
_refine_ls_hydrogen_treatment constr
_refine_ls_matrix_type full
_refine_ls_number_parameters 129
_refine_ls_number_reflns 2564
_refine_ls_number_restraints 1
_refine_ls_restrained_S_all 1.032
_refine_ls_R_factor_all 0.0713
_refine_ls_R_factor_gt 0.0457
_refine_ls_shift/su_max 0.000
_refine_ls_shift/su_mean 0.000
_refine_ls_structure_factor_coef Fsqd
_refine_ls_weighting_details 'w=1/[\s^2^(Fo^2^)+(0.0564P)^2^+0.3128P] where P=(Fo^2^+2Fc^2^)/3'
_refine_ls_weighting_scheme calc
_refine_ls_wR_factor_gt 0.0995
_refine_ls_wR_factor_ref 0.1087
_reflns_Friedel_coverage 0.880
_reflns_Friedel_fraction_full 1.000
_reflns_Friedel_fraction_max 0.990
_reflns_number_gt 2004
_reflns_number_total 2564
_reflns_threshold_expression 'I > 2\s(I)'
_cod_data_source_file ao1c06129_si_005.cif
_cod_data_source_block tt
_cod_original_cell_volume 1896.8(6)
_cod_database_code 4519421
_shelx_shelxl_version_number 2014/7
_shelx_space_group_comment
;
The symmetry employed for this shelxl refinement is uniquely defined
by the following loop, which should always be used as a source of
symmetry information in preference to the above space-group names.
They are only intended as comments.
;
_shelx_estimated_absorpt_t_min 0.967
_shelx_estimated_absorpt_t_max 0.997

loop_
_space_group_symop_operation_xyz
'x, y, z'
'-x, -y, z+1/2'
'x, -y, z+1/2'
'-x, y, z'
'x+1/2, y+1/2, z'
'-x+1/2, -y+1/2, z+1/2'
'x+1/2, -y+1/2, z+1/2'
'-x+1/2, y+1/2, z'

loop_
_atom_site_label
_atom_site_type_symbol
_atom_site_fract_x
_atom_site_fract_y
_atom_site_fract_z
_atom_site_U_iso_or_equiv
_atom_site_adp_type
_atom_site_occupancy
_atom_site_site_symmetry_order
_atom_site_calc_flag
_atom_site_refinement_flags_posn
_atom_site_refinement_flags_adp
_atom_site_refinement_flags_occupancy
_atom_site_disorder_assembly
_atom_site_disorder_group
O1 O 0.5000 0.7827(3) 0.1986(3) 0.0268(6) Uani 1 2 d S T P . .
N1 N 0.86172(9) 0.8674(3) -0.0785(3) 0.0260(5) Uani 1 1 d . . . . .
C1 C 0.5000 0.8280(4) 0.0791(4) 0.0199(7) Uani 1 2 d S T P . .
C2 C 0.55886(11) 0.8579(3) 0.0050(3) 0.0203(5) Uani 1 1 d . . . . .
C3 C 0.55707(11) 0.8963(3) -0.1461(3) 0.0219(6) Uani 1 1 d . . . . .
H3A H 0.5940 0.8553 -0.1919 0.026 Uiso 1 1 calc R U . . .
H3B H 0.5579 1.0059 -0.1569 0.026 Uiso 1 1 calc R U . . .
C4 C 0.5000 0.8346(5) -0.2159(4) 0.0232(8) Uani 1 2 d S T P . .
H4A H 0.5000 0.8627 -0.3146 0.028 Uiso 1 2 calc R U P . .
H4B H 0.5000 0.7245 -0.2098 0.028 Uiso 1 2 calc R U P . .
C5 C 0.61085(11) 0.8429(3) 0.0783(3) 0.0203(5) Uani 1 1 d . . . . .
H5A H 0.6050 0.8151 0.1720 0.024 Uiso 1 1 calc R U . . .
C6 C 0.67494(11) 0.8622(3) 0.0376(2) 0.0197(5) Uani 1 1 d . . . . .
C7 C 0.69587(11) 0.9497(3) -0.0726(3) 0.0224(5) Uani 1 1 d . . . . .
H7A H 0.6671 1.0052 -0.1254 0.027 Uiso 1 1 calc R U . . .
C8 C 0.75762(11) 0.9569(3) -0.1062(3) 0.0233(6) Uani 1 1 d . . . . .
H8A H 0.7706 1.0200 -0.1794 0.028 Uiso 1 1 calc R U . . .
C9 C 0.80122(11) 0.8729(3) -0.0342(2) 0.0204(5) Uani 1 1 d . . . . .
C10 C 0.78101(11) 0.7919(3) 0.0803(3) 0.0217(6) Uani 1 1 d . . . . .
H10A H 0.8098 0.7386 0.1347 0.026 Uiso 1 1 calc R U . . .
C11 C 0.71972(11) 0.7887(3) 0.1149(3) 0.0233(6) Uani 1 1 d . . . . .
H11A H 0.7075 0.7344 0.1943 0.028 Uiso 1 1 calc R U . . .
C12 C 0.88458(13) 0.9814(3) -0.1717(3) 0.0354(7) Uani 1 1 d . . . . .
H12A H 0.8579 0.9872 -0.2529 0.053 Uiso 1 1 calc R U . . .
H12B H 0.9264 0.9562 -0.2006 0.053 Uiso 1 1 calc R U . . .
H12C H 0.8848 1.0779 -0.1243 0.053 Uiso 1 1 calc R U . . .
C13 C 0.90788(11) 0.7924(3) 0.0032(3) 0.0297(6) Uani 1 1 d . . . . .
H13A H 0.8925 0.6946 0.0317 0.045 Uiso 1 1 calc R U . . .
H13B H 0.9172 0.8522 0.0851 0.045 Uiso 1 1 calc R U . . .
H13C H 0.9452 0.7797 -0.0519 0.045 Uiso 1 1 calc R U . . .

loop_
_atom_site_aniso_label
_atom_site_aniso_U_11
_atom_site_aniso_U_22
_atom_site_aniso_U_33
_atom_site_aniso_U_23
_atom_site_aniso_U_13
_atom_site_aniso_U_12
O1 0.0177(12) 0.0425(16) 0.0202(13) 0.0071(12) 0.000 0.000
N1 0.0139(9) 0.0352(12) 0.0288(12) 0.0045(10) 0.0018(10) -0.0002(9)
C1 0.0186(17) 0.0229(17) 0.0183(17) -0.0013(14) 0.000 0.000
C2 0.0183(11) 0.0220(12) 0.0207(13) -0.0028(11) 0.0021(9) -0.0007(10)
C3 0.0157(11) 0.0293(13) 0.0208(13) -0.0008(11) 0.0016(10) -0.0011(10)
C4 0.0187(18) 0.032(2) 0.0188(18) -0.0047(16) 0.000 0.000
C5 0.0171(11) 0.0263(12) 0.0177(12) -0.0026(11) 0.0022(10) 0.0002(10)
C6 0.0165(11) 0.0253(13) 0.0174(12) -0.0048(10) 0.0003(10) -0.0002(10)
C7 0.0172(11) 0.0240(12) 0.0260(13) 0.0016(11) -0.0015(11) 0.0015(10)
C8 0.0199(12) 0.0261(13) 0.0239(14) 0.0040(11) 0.0030(10) -0.0010(10)
C9 0.0158(11) 0.0241(12) 0.0214(13) -0.0053(10) -0.0003(9) -0.0010(9)
C10 0.0140(12) 0.0322(14) 0.0190(13) -0.0031(11) -0.0045(10) 0.0017(10)
C11 0.0197(12) 0.0311(14) 0.0192(13) 0.0004(11) -0.0015(10) -0.0002(11)
C12 0.0240(14) 0.0356(16) 0.0467(19) 0.0075(14) 0.0055(13) -0.0048(12)
C13 0.0190(12) 0.0409(16) 0.0292(15) -0.0038(13) -0.0024(12) 0.0062(12)

loop_
_atom_type_symbol
_atom_type_description
_atom_type_scat_dispersion_real
_atom_type_scat_dispersion_imag
_atom_type_scat_source
C C 0.0033 0.0016 'International Tables Vol C Tables 4.2.6.8 and 6.1.1.4'
H H 0.0000 0.0000 'International Tables Vol C Tables 4.2.6.8 and 6.1.1.4'
N N 0.0061 0.0033 'International Tables Vol C Tables 4.2.6.8 and 6.1.1.4'
O O 0.0106 0.0060 'International Tables Vol C Tables 4.2.6.8 and 6.1.1.4'

loop_
_geom_angle_atom_site_label_1
_geom_angle_atom_site_label_2
_geom_angle_atom_site_label_3
_geom_angle
_geom_angle_site_symmetry_1
_geom_angle_site_symmetry_3
_geom_angle_publ_flag
C9 N1 C13 120.6(2) . . ?
C9 N1 C12 119.5(2) . . ?
C13 N1 C12 115.4(2) . . ?
O1 C1 C2 120.85(15) . . ?
O1 C1 C2 120.85(15) . 4_655 ?
C2 C1 C2 118.3(3) . 4_655 ?
C5 C2 C1 116.8(2) . . ?
C5 C2 C3 124.0(2) . . ?
C1 C2 C3 119.1(2) . . ?
C2 C3 C4 111.7(2) . . ?
C3 C4 C3 109.8(3) 4_655 . ?
C2 C5 C6 130.6(2) . . ?
C11 C6 C7 116.5(2) . . ?
C11 C6 C5 117.8(2) . . ?
C7 C6 C5 125.7(2) . . ?
C8 C7 C6 121.4(2) . . ?
C7 C8 C9 121.1(2) . . ?
N1 C9 C10 121.8(2) . . ?
N1 C9 C8 120.7(2) . . ?
C10 C9 C8 117.5(2) . . ?
C11 C10 C9 120.6(2) . . ?
C10 C11 C6 122.5(2) . . ?

loop_
_geom_bond_atom_site_label_1
_geom_bond_atom_site_label_2
_geom_bond_distance
_geom_bond_site_symmetry_2
_geom_bond_publ_flag
O1 C1 1.228(5) . ?
N1 C9 1.388(3) . ?
N1 C13 1.446(3) . ?
N1 C12 1.454(4) . ?
C1 C2 1.495(3) . ?
C1 C2 1.495(3) 4_655 ?
C2 C5 1.345(3) . ?
C2 C3 1.505(4) . ?
C3 C4 1.520(3) . ?
C4 C3 1.520(3) 4_655 ?
C5 C6 1.462(3) . ?
C6 C11 1.396(3) . ?
C6 C7 1.402(4) . ?
C7 C8 1.387(3) . ?
C8 C9 1.400(4) . ?
C9 C10 1.398(4) . ?
C10 C11 1.378(3) . ?
